data_7229371
loop_
_publ_author_name
'Nguyen, Duc Hanh'
'Raffa, Guillaume'
'Morin, Yohann'
'Desset, Simon Laurent'
'Capet, Fr\'ed\'eric'
'nardello-rataj, veronique'
'Dumeignil, Franck Yves'
'Gauvin, R\'egis'

_publ_section_title
;
 Solvent- and Base-Free Synthesis of Wax Esters from Fatty Acid Methyl
 Esters by Consecutive One-Pot, Two-Step Catalysis.
;
_journal_name_full 'Green Chem.'
_journal_paper_doi 10.1039/C7GC02764H
_journal_year 2017
_chemical_absolute_configuration ad
_chemical_formula_moiety 'C17 H40 B N O P2 Ru'
_chemical_formula_sum 'C17 H40 B N O P2 Ru'
_chemical_formula_weight 448.32
_chemical_name_systematic 'Carbonyl(trihydroborato)(hydruro)[bis(2-diisopropylphosphinoethyl)amido] ruthenium(II)'
_chemical_properties_physical ', Air-sensitive,Moisture-sensitive,Oxygen-sensitive'
_space_group_crystal_system orthorhombic
_space_group_IT_number 19
_space_group_name_Hall 'P 2ac 2ab'
_space_group_name_H-M_alt 'P 21 21 21'
_symmetry_space_group_name_Hall 'P 2ac 2ab'
_symmetry_space_group_name_H-M 'P 21 21 21'
_atom_sites_solution_hydrogens mixed
_atom_sites_solution_primary direct
_audit_creation_date 2017-01-18
_audit_creation_method
;
Olex2 1.2
(compiled 2016.09.09 svn.r3337 for OlexSys, GUI svn.r5227)
;
_audit_update_record
;
2017-06-21 deposited with the CCDC.
2017-10-20 downloaded from the CCDC.
;
_cell_angle_alpha 90
_cell_angle_beta 90
_cell_angle_gamma 90
_cell_formula_units_Z 8
_cell_length_a 14.1736(5)
_cell_length_b 15.6168(7)
_cell_length_c 20.0291(8)
_cell_measurement_reflns_used 9859
_cell_measurement_temperature 99.98
_cell_measurement_theta_max 30.16
_cell_measurement_theta_min 2.61
_cell_volume 4433.4(3)
_computing_cell_refinement 'SAINT v8.34A (Bruker, 2013)'
_computing_data_reduction 'SAINT v8.34A (Bruker, 2013)'
_computing_molecular_graphics 'Olex2 (Dolomanov et al., 2009)'
_computing_publication_material 'Olex2 (Dolomanov et al., 2009)'
_computing_structure_refinement 'ShelXL (Sheldrick, 2015)'
_computing_structure_solution 'XT (Sheldrick, 2015a)'
_diffrn_ambient_temperature 99.98
_diffrn_measured_fraction_theta_full 1.000
_diffrn_measured_fraction_theta_max 0.994
_diffrn_measurement_device_type 'Bruker APEX-II CCD'
_diffrn_measurement_method '\f and \w scans'
_diffrn_radiation_type MoK\a
_diffrn_radiation_wavelength 0.71073
_diffrn_reflns_av_R_equivalents 0.0619
_diffrn_reflns_av_unetI/netI 0.0494
_diffrn_reflns_Laue_measured_fraction_full 1.000
_diffrn_reflns_Laue_measured_fraction_max 0.994
_diffrn_reflns_limit_h_max 19
_diffrn_reflns_limit_h_min -20
_diffrn_reflns_limit_k_max 22
_diffrn_reflns_limit_k_min -22
_diffrn_reflns_limit_l_max 28
_diffrn_reflns_limit_l_min -28
_diffrn_reflns_number 80842
_diffrn_reflns_point_group_measured_fraction_full 1.000
_diffrn_reflns_point_group_measured_fraction_max 0.992
_diffrn_reflns_theta_full 26.000
_diffrn_reflns_theta_max 30.509
_diffrn_reflns_theta_min 1.653
_diffrn_standards_number 0
_exptl_absorpt_coefficient_mu 0.855
_exptl_absorpt_correction_T_max 0.7461
_exptl_absorpt_correction_T_min 0.6981
_exptl_absorpt_correction_type multi-scan
_exptl_absorpt_process_details
;
SADABS-2014/5 (Bruker,2014/5) was used for absorption correction.
wR2(int) was 0.0697 before and 0.0580 after correction.
The Ratio of minimum to maximum transmission is 0.9357.
The \l/2 correction factor is Not present.
;
_exptl_crystal_colour colourless
_exptl_crystal_colour_primary colourless
_exptl_crystal_density_diffrn 1.343
_exptl_crystal_description prism
_exptl_crystal_F_000 1888
_exptl_crystal_recrystallization_method 'Re-crystallisation from solvent: toluene and n-pentane'
_exptl_crystal_size_max 0.13
_exptl_crystal_size_mid 0.09
_exptl_crystal_size_min 0.09
_refine_diff_density_max 0.413
_refine_diff_density_min -0.417
_refine_diff_density_rms 0.081
_refine_ls_abs_structure_details
;
 Flack x determined using 4793 quotients [(I+)-(I-)]/[(I+)+(I-)]
 (Parsons, Flack and Wagner, Acta Cryst. B69 (2013) 249-259).
;
_refine_ls_abs_structure_Flack -0.022(12)
_refine_ls_extinction_method none
_refine_ls_goodness_of_fit_ref 1.017
_refine_ls_hydrogen_treatment mixed
_refine_ls_matrix_type full
_refine_ls_number_parameters 463
_refine_ls_number_reflns 13439
_refine_ls_number_restraints 0
_refine_ls_restrained_S_all 1.017
_refine_ls_R_factor_all 0.0416
_refine_ls_R_factor_gt 0.0302
_refine_ls_shift/su_max 0.003
_refine_ls_shift/su_mean 0.000
_refine_ls_structure_factor_coef Fsqd
_refine_ls_weighting_details 'w=1/[\s^2^(Fo^2^)+(0.0160P)^2^+0.8064P] where P=(Fo^2^+2Fc^2^)/3'
_refine_ls_weighting_scheme calc
_refine_ls_wR_factor_gt 0.0493
_refine_ls_wR_factor_ref 0.0528
_reflns_Friedel_coverage 0.825
_reflns_Friedel_fraction_full 1.000
_reflns_Friedel_fraction_max 0.990
_reflns_number_gt 11682
_reflns_number_total 13439
_reflns_threshold_expression 'I > 2\s(I)'
_cod_data_source_file c7gc02764h2.cif
_cod_data_source_block mo_dhng285
_cod_database_code 7229371
_shelx_space_group_comment
;
The symmetry employed for this shelxl refinement is uniquely defined
by the following loop, which should always be used as a source of
symmetry information in preference to the above space-group names.
They are only intended as comments.
;
_olex2_refinement_description
;
1. Fixed Uiso
 At 1.2 times of:
  All C(H) groups, All C(H,H) groups
 At 1.5 times of:
  All C(H,H,H) groups
2.a Ternary CH refined with riding coordinates:
 C14(H14), C31(H31), C11(H11), C4(H4), C28(H28), C21(H21), C1(H1), C18(H18)
2.b Secondary CH2 refined with riding coordinates:
 C27(H27A,H27B), C8(H8A,H8B), C7(H7A,H7B), C24(H24A,H24B), C25(H25A,H25B),
 C26(H26A,H26B), C9(H9A,H9B), C10(H10A,H10B)
2.c Idealised Me refined as rotating group:
 C16(H16A,H16B,H16C), C6(H6A,H6B,H6C), C5(H5A,H5B,H5C), C12(H12A,H12B,H12C),
 C23(H23A,H23B,H23C), C32(H32A,H32B,H32C), C30(H30A,H30B,H30C), C3(H3A,H3B,H3C),
  C22(H22A,H22B,H22C), C29(H29A,H29B,H29C), C19(H19A,H19B,H19C), C2(H2D,H2E,
 H2F), C33(H33A,H33B,H33C), C15(H15A,H15B,H15C), C20(H20A,H20B,H20C), C13(H13A,
 H13B,H13C)
;
_shelx_shelxl_version_number 2014/7
_olex2_submission_special_instructions 'No special instructions were received'

loop_
_space_group_symop_operation_xyz
'x, y, z'
'-x+1/2, -y, z+1/2'
'-x, y+1/2, -z+1/2'
'x+1/2, -y+1/2, -z'

loop_
_atom_site_label
_atom_site_type_symbol
_atom_site_fract_x
_atom_site_fract_y
_atom_site_fract_z
_atom_site_U_iso_or_equiv
_atom_site_adp_type
_atom_site_occupancy
_atom_site_site_symmetry_order
_atom_site_calc_flag
_atom_site_refinement_flags_posn
Ru2 Ru 1.02358(2) 0.77558(2) 0.58622(2) 0.01125(5) Uani 1 1 d .
Ru1 Ru 0.52347(2) 0.25804(2) 0.64715(2) 0.01256(5) Uani 1 1 d .
P3 P 1.01558(7) 0.91739(5) 0.55397(4) 0.01294(15) Uani 1 1 d .
P2 P 0.68240(6) 0.24180(6) 0.66888(4) 0.01434(17) Uani 1 1 d .
P4 P 0.98670(6) 0.63180(5) 0.59178(4) 0.01329(15) Uani 1 1 d .
P1 P 0.36189(6) 0.26088(6) 0.66255(4) 0.01453(17) Uani 1 1 d .
N1 N 0.5260(2) 0.33534(16) 0.73492(12) 0.0164(5) Uani 1 1 d .
O1 O 0.5218(2) 0.16920(17) 0.51402(11) 0.0326(6) Uani 1 1 d .
O2 O 1.23471(15) 0.75493(17) 0.58413(12) 0.0285(6) Uani 1 1 d .
N2 N 0.87669(18) 0.79220(17) 0.60559(12) 0.0144(6) Uani 1 1 d .
C14 C 0.7210(2) 0.1349(2) 0.69671(16) 0.0175(7) Uani 1 1 d .
H14 H 0.7914 0.1358 0.7000 0.021 Uiso 1 1 calc R
C31 C 0.9937(2) 0.5698(2) 0.51358(15) 0.0217(8) Uani 1 1 d .
H31 H 0.9780 0.5089 0.5243 0.026 Uiso 1 1 calc R
C27 C 0.8607(2) 0.6333(2) 0.61530(16) 0.0177(7) Uani 1 1 d .
H27A H 0.8278 0.5845 0.5941 0.021 Uiso 1 1 calc R
H27B H 0.8546 0.6273 0.6643 0.021 Uiso 1 1 calc R
C8 C 0.4392(2) 0.3325(2) 0.77655(16) 0.0198(7) Uani 1 1 d .
H8A H 0.4385 0.3828 0.8066 0.024 Uiso 1 1 calc R
H8B H 0.4408 0.2804 0.8047 0.024 Uiso 1 1 calc R
C11 C 0.7757(2) 0.2713(2) 0.60784(15) 0.0216(7) Uani 1 1 d .
H11 H 0.7748 0.2265 0.5722 0.026 Uiso 1 1 calc R
C7 C 0.3483(2) 0.3320(2) 0.73522(16) 0.0195(7) Uani 1 1 d .
H7A H 0.3339 0.3908 0.7199 0.023 Uiso 1 1 calc R
H7B H 0.2951 0.3120 0.7632 0.023 Uiso 1 1 calc R
C4 C 0.3049(2) 0.1579(2) 0.68456(16) 0.0178(7) Uani 1 1 d .
H4 H 0.2351 0.1671 0.6858 0.021 Uiso 1 1 calc R
C28 C 1.0415(2) 0.5581(2) 0.65240(16) 0.0194(7) Uani 1 1 d .
H28 H 1.1056 0.5433 0.6348 0.023 Uiso 1 1 calc R
C24 C 0.8938(2) 0.9475(2) 0.57574(17) 0.0186(7) Uani 1 1 d .
H24A H 0.8926 0.9738 0.6207 0.022 Uiso 1 1 calc R
H24B H 0.8698 0.9901 0.5433 0.022 Uiso 1 1 calc R
C25 C 0.8311(2) 0.8680(2) 0.57482(17) 0.0191(7) Uani 1 1 d .
H25A H 0.7718 0.8806 0.5991 0.023 Uiso 1 1 calc R
H25B H 0.8145 0.8543 0.5280 0.023 Uiso 1 1 calc R
C21 C 1.0269(3) 0.94171(19) 0.46404(14) 0.0177(6) Uani 1 1 d .
H21 H 1.0191 1.0049 0.4582 0.021 Uiso 1 1 calc R
C16 C 0.6822(3) 0.1103(3) 0.76555(17) 0.0254(8) Uani 1 1 d .
H16A H 0.7025 0.1527 0.7986 0.038 Uiso 1 1 calc GR
H16B H 0.7061 0.0537 0.7781 0.038 Uiso 1 1 calc GR
H16C H 0.6131 0.1088 0.7639 0.038 Uiso 1 1 calc GR
C6 C 0.3364(2) 0.1250(2) 0.75317(16) 0.0221(8) Uani 1 1 d .
H6A H 0.4048 0.1161 0.7530 0.033 Uiso 1 1 calc GR
H6B H 0.3045 0.0707 0.7629 0.033 Uiso 1 1 calc GR
H6C H 0.3199 0.1672 0.7875 0.033 Uiso 1 1 calc GR
C1 C 0.2777(2) 0.3040(2) 0.59980(15) 0.0193(7) Uani 1 1 d .
H1 H 0.2644 0.2566 0.5676 0.023 Uiso 1 1 calc R
C26 C 0.8158(2) 0.7164(2) 0.59310(16) 0.0174(7) Uani 1 1 d .
H26A H 0.8018 0.7129 0.5448 0.021 Uiso 1 1 calc R
H26B H 0.7553 0.7240 0.6170 0.021 Uiso 1 1 calc R
C5 C 0.3265(2) 0.0915(2) 0.63070(17) 0.0220(8) Uani 1 1 d .
H5A H 0.3053 0.1130 0.5872 0.033 Uiso 1 1 calc GR
H5B H 0.2934 0.0380 0.6410 0.033 Uiso 1 1 calc GR
H5C H 0.3946 0.0808 0.6293 0.033 Uiso 1 1 calc GR
C12 C 0.7537(3) 0.3560(3) 0.57399(18) 0.0316(9) Uani 1 1 d .
H12A H 0.6911 0.3531 0.5534 0.047 Uiso 1 1 calc GR
H12B H 0.8012 0.3675 0.5395 0.047 Uiso 1 1 calc GR
H12C H 0.7547 0.4021 0.6072 0.047 Uiso 1 1 calc GR
C23 C 0.9520(2) 0.8971(2) 0.42175(16) 0.0262(8) Uani 1 1 d .
H23A H 0.9572 0.8350 0.4276 0.039 Uiso 1 1 calc GR
H23B H 0.9616 0.9116 0.3746 0.039 Uiso 1 1 calc GR
H23C H 0.8892 0.9162 0.4359 0.039 Uiso 1 1 calc GR
C32 C 1.0942(3) 0.5719(3) 0.48649(19) 0.0380(11) Uani 1 1 d .
H32A H 1.1116 0.6311 0.4759 0.057 Uiso 1 1 calc GR
H32B H 1.0979 0.5369 0.4460 0.057 Uiso 1 1 calc GR
H32C H 1.1376 0.5491 0.5202 0.057 Uiso 1 1 calc GR
C30 C 0.9875(3) 0.4738(2) 0.66096(15) 0.0231(7) Uani 1 1 d .
H30A H 0.9240 0.4858 0.6779 0.035 Uiso 1 1 calc GR
H30B H 1.0210 0.4370 0.6927 0.035 Uiso 1 1 calc GR
H30C H 0.9829 0.4446 0.6178 0.035 Uiso 1 1 calc GR
C3 C 0.1823(2) 0.3314(2) 0.62936(17) 0.0265(8) Uani 1 1 d .
H3A H 0.1557 0.2842 0.6555 0.040 Uiso 1 1 calc GR
H3B H 0.1388 0.3463 0.5931 0.040 Uiso 1 1 calc GR
H3C H 0.1914 0.3814 0.6583 0.040 Uiso 1 1 calc GR
C34 C 1.1528(2) 0.7634(2) 0.58441(15) 0.0166(6) Uani 1 1 d .
C22 C 1.1257(3) 0.9176(2) 0.43962(17) 0.0252(8) Uani 1 1 d .
H22A H 1.1730 0.9468 0.4670 0.038 Uiso 1 1 calc GR
H22B H 1.1329 0.9350 0.3929 0.038 Uiso 1 1 calc GR
H22C H 1.1343 0.8555 0.4433 0.038 Uiso 1 1 calc GR
C17 C 0.5226(3) 0.2040(2) 0.56494(14) 0.0195(6) Uani 1 1 d .
C29 C 1.0557(3) 0.6021(2) 0.71939(16) 0.0292(9) Uani 1 1 d .
H29A H 1.0929 0.6544 0.7131 0.044 Uiso 1 1 calc GR
H29B H 1.0892 0.5634 0.7498 0.044 Uiso 1 1 calc GR
H29C H 0.9941 0.6168 0.7385 0.044 Uiso 1 1 calc GR
C9 C 0.6102(2) 0.3256(2) 0.77913(17) 0.0219(8) Uani 1 1 d .
H9A H 0.6004 0.2756 0.8087 0.026 Uiso 1 1 calc R
H9B H 0.6158 0.3770 0.8077 0.026 Uiso 1 1 calc R
C19 C 1.1030(2) 0.9822(2) 0.66730(16) 0.0256(8) Uani 1 1 d .
H19A H 1.0412 0.9785 0.6890 0.038 Uiso 1 1 calc GR
H19B H 1.1399 1.0282 0.6880 0.038 Uiso 1 1 calc GR
H19C H 1.1365 0.9277 0.6725 0.038 Uiso 1 1 calc GR
C2 C 0.3215(3) 0.3769(2) 0.55960(18) 0.0294(9) Uani 1 1 d .
H2D H 0.3392 0.4236 0.5898 0.044 Uiso 1 1 calc GR
H2E H 0.2757 0.3979 0.5268 0.044 Uiso 1 1 calc GR
H2F H 0.3778 0.3560 0.5364 0.044 Uiso 1 1 calc GR
C33 C 0.9233(3) 0.6008(2) 0.46077(16) 0.0312(9) Uani 1 1 d .
H33A H 0.8588 0.5937 0.4776 0.047 Uiso 1 1 calc GR
H33B H 0.9312 0.5672 0.4198 0.047 Uiso 1 1 calc GR
H33C H 0.9348 0.6615 0.4511 0.047 Uiso 1 1 calc GR
C18 C 1.0897(2) 1.0015(2) 0.59288(16) 0.0187(7) Uani 1 1 d .
H18 H 1.1534 0.9979 0.5716 0.022 Uiso 1 1 calc R
C10 C 0.7023(2) 0.3135(2) 0.74058(16) 0.0190(7) Uani 1 1 d .
H10A H 0.7508 0.2886 0.7704 0.023 Uiso 1 1 calc R
H10B H 0.7255 0.3696 0.7246 0.023 Uiso 1 1 calc R
C15 C 0.6943(3) 0.0668(2) 0.64586(18) 0.0253(8) Uani 1 1 d .
H15A H 0.6255 0.0622 0.6434 0.038 Uiso 1 1 calc GR
H15B H 0.7210 0.0116 0.6594 0.038 Uiso 1 1 calc GR
H15C H 0.7193 0.0828 0.6020 0.038 Uiso 1 1 calc GR
C20 C 1.0538(3) 1.0923(2) 0.58175(19) 0.0297(9) Uani 1 1 d .
H20A H 1.0493 1.1037 0.5337 0.045 Uiso 1 1 calc GR
H20B H 1.0976 1.1332 0.6022 0.045 Uiso 1 1 calc GR
H20C H 0.9913 1.0985 0.6022 0.045 Uiso 1 1 calc GR
C13 C 0.8759(2) 0.2719(3) 0.63704(18) 0.0297(8) Uani 1 1 d .
H13A H 0.8795 0.3143 0.6730 0.045 Uiso 1 1 calc GR
H13B H 0.9211 0.2868 0.6019 0.045 Uiso 1 1 calc GR
H13C H 0.8909 0.2151 0.6548 0.045 Uiso 1 1 calc GR
B2 B 0.9137(3) 0.8039(3) 0.67787(18) 0.0185(8) Uani 1 1 d .
B1 B 0.5318(4) 0.4068(2) 0.68171(19) 0.0230(8) Uani 1 1 d .
H1A H 0.465(2) 0.450(2) 0.6802(16) 0.022(9) Uiso 1 1 d .
H2A H 0.891(2) 0.755(2) 0.7124(15) 0.016(8) Uiso 1 1 d .
H H 1.021(2) 0.755(2) 0.5109(15) 0.028(9) Uiso 1 1 d .
H2B H 0.900(2) 0.868(2) 0.6982(16) 0.016(9) Uiso 1 1 d .
HA H 0.521(3) 0.169(2) 0.6834(18) 0.041(11) Uiso 1 1 d .
H1B H 0.596(2) 0.446(2) 0.6845(16) 0.019(9) Uiso 1 1 d .
H2C H 1.003(3) 0.801(3) 0.673(2) 0.056(14) Uiso 1 1 d .
H1C H 0.534(3) 0.359(2) 0.6264(17) 0.034(10) Uiso 1 1 d .

loop_
_atom_site_aniso_label
_atom_site_aniso_U_11
_atom_site_aniso_U_22
_atom_site_aniso_U_33
_atom_site_aniso_U_23
_atom_site_aniso_U_13
_atom_site_aniso_U_12
Ru2 0.01003(11) 0.01340(11) 0.01033(9) -0.00005(8) 0.00041(10) -0.00035(11)
Ru1 0.01470(12) 0.01315(12) 0.00984(9) -0.00117(8) 0.00020(10) -0.00035(11)
P3 0.0121(4) 0.0130(4) 0.0137(3) -0.0017(3) 0.0009(3) 0.0000(3)
P2 0.0149(4) 0.0160(4) 0.0121(3) -0.0015(3) 0.0005(3) -0.0035(3)
P4 0.0134(4) 0.0141(4) 0.0124(3) 0.0012(3) -0.0002(3) -0.0004(3)
P1 0.0162(4) 0.0145(4) 0.0129(3) 0.0001(3) 0.0001(3) 0.0021(3)
N1 0.0194(14) 0.0164(13) 0.0136(11) -0.0048(9) -0.0006(12) 0.0008(13)
O1 0.0325(14) 0.0467(17) 0.0187(11) -0.0133(10) 0.0002(12) 0.0007(15)
O2 0.0142(12) 0.0391(16) 0.0321(12) 0.0065(13) 0.0019(10) 0.0018(11)
N2 0.0129(14) 0.0136(14) 0.0167(13) -0.0014(10) -0.0004(10) -0.0015(10)
C14 0.0142(17) 0.0184(18) 0.0198(16) 0.0027(13) -0.0019(13) -0.0005(13)
C31 0.031(2) 0.0157(16) 0.0184(15) -0.0009(12) 0.0010(13) -0.0013(13)
C27 0.0142(17) 0.0190(18) 0.0200(16) 0.0013(13) -0.0006(13) -0.0032(13)
C8 0.0234(19) 0.0204(19) 0.0154(16) -0.0057(13) 0.0023(13) 0.0012(14)
C11 0.0221(18) 0.0244(19) 0.0183(14) -0.0029(14) 0.0053(12) -0.0080(15)
C7 0.023(2) 0.0186(18) 0.0170(16) -0.0040(13) 0.0009(13) 0.0045(14)
C4 0.0173(18) 0.0175(17) 0.0188(16) 0.0025(13) 0.0025(13) 0.0003(14)
C28 0.0146(19) 0.0223(17) 0.0213(15) 0.0067(13) -0.0024(12) -0.0005(12)
C24 0.0135(17) 0.0178(17) 0.0247(17) -0.0015(14) 0.0014(13) 0.0028(13)
C25 0.0132(17) 0.0171(17) 0.0271(19) -0.0015(14) -0.0001(13) 0.0012(13)
C21 0.0219(17) 0.0145(15) 0.0166(14) 0.0023(11) -0.0010(15) 0.0031(16)
C16 0.025(2) 0.026(2) 0.0250(18) 0.0071(15) 0.0005(15) -0.0012(16)
C6 0.021(2) 0.0220(19) 0.0236(18) 0.0060(15) 0.0027(14) 0.0025(14)
C1 0.0225(19) 0.0189(18) 0.0166(16) 0.0014(13) -0.0030(13) 0.0026(14)
C26 0.0128(16) 0.0177(17) 0.0217(16) -0.0020(14) -0.0020(13) -0.0035(13)
C5 0.021(2) 0.0190(19) 0.0259(18) -0.0015(14) 0.0008(14) -0.0034(14)
C12 0.027(2) 0.042(3) 0.025(2) 0.0153(17) 0.0028(15) -0.0067(17)
C23 0.034(2) 0.0244(19) 0.0201(17) 0.0022(14) -0.0077(14) -0.0008(15)
C32 0.047(3) 0.035(3) 0.032(2) -0.0117(18) 0.0150(19) 0.0062(19)
C30 0.027(2) 0.0195(16) 0.0228(16) 0.0052(12) -0.0007(14) 0.0028(15)
C3 0.021(2) 0.032(2) 0.0270(19) 0.0027(16) -0.0041(14) 0.0094(15)
C34 0.0189(17) 0.0167(16) 0.0143(13) 0.0040(14) 0.0013(12) -0.0011(13)
C22 0.029(2) 0.028(2) 0.0177(16) 0.0041(15) 0.0082(14) 0.0084(16)
C17 0.0165(16) 0.0240(17) 0.0181(13) -0.0016(12) 0.0006(14) 0.0019(16)
C29 0.035(2) 0.029(2) 0.0240(18) 0.0126(15) -0.0152(15) -0.0118(16)
C9 0.026(2) 0.023(2) 0.0170(17) -0.0061(14) -0.0012(14) -0.0022(15)
C19 0.027(2) 0.030(2) 0.0203(17) -0.0080(15) -0.0008(14) -0.0090(16)
C2 0.033(2) 0.029(2) 0.0265(19) 0.0143(16) -0.0049(16) 0.0013(17)
C33 0.054(3) 0.024(2) 0.0160(17) -0.0025(15) -0.0076(17) -0.0038(18)
C18 0.0164(17) 0.0192(17) 0.0206(16) -0.0041(14) 0.0011(13) -0.0028(13)
C10 0.0206(19) 0.0196(18) 0.0167(16) -0.0051(13) -0.0025(13) -0.0064(14)
C15 0.027(2) 0.0196(18) 0.0296(19) -0.0046(16) 0.0038(16) 0.0026(14)
C20 0.036(2) 0.0169(18) 0.036(2) -0.0053(16) -0.0020(17) -0.0050(14)
C13 0.0216(19) 0.027(2) 0.041(2) 0.0057(18) 0.0082(15) -0.0050(16)
B2 0.017(2) 0.023(2) 0.0152(17) -0.0023(15) 0.0039(14) -0.0040(16)
B1 0.031(2) 0.0151(18) 0.0225(18) 0.0001(14) 0.0016(19) -0.0031(19)

loop_
_atom_type_symbol
_atom_type_description
_atom_type_scat_dispersion_real
_atom_type_scat_dispersion_imag
_atom_type_scat_source
C C 0.0033 0.0016 'International Tables Vol C Tables 4.2.6.8 and 6.1.1.4'
H H 0.0000 0.0000 'International Tables Vol C Tables 4.2.6.8 and 6.1.1.4'
B B 0.0013 0.0007 'International Tables Vol C Tables 4.2.6.8 and 6.1.1.4'
N N 0.0061 0.0033 'International Tables Vol C Tables 4.2.6.8 and 6.1.1.4'
O O 0.0106 0.0060 'International Tables Vol C Tables 4.2.6.8 and 6.1.1.4'
P P 0.1023 0.0942 'International Tables Vol C Tables 4.2.6.8 and 6.1.1.4'
Ru Ru -1.2594 0.8363 'International Tables Vol C Tables 4.2.6.8 and 6.1.1.4'

loop_
_geom_angle_atom_site_label_1
_geom_angle_atom_site_label_2
_geom_angle_atom_site_label_3
_geom_angle
P3 Ru2 B2 90.31(10)
P3 Ru2 H 85.6(12)
P3 Ru2 H2C 93.1(13)
P4 Ru2 P3 159.25(3)
P4 Ru2 B2 89.73(10)
P4 Ru2 H 80.8(13)
P4 Ru2 H2C 97.2(13)
N2 Ru2 P3 83.48(8)
N2 Ru2 P4 83.60(8)
N2 Ru2 B2 38.81(11)
N2 Ru2 H 100.1(12)
N2 Ru2 H2C 68.8(13)
C34 Ru2 P3 98.16(10)
C34 Ru2 P4 97.24(10)
C34 Ru2 N2 170.58(12)
C34 Ru2 B2 131.78(13)
C34 Ru2 H 89.2(12)
C34 Ru2 H2C 101.8(13)
B2 Ru2 H 138.9(12)
B2 Ru2 H2C 30.1(13)
H Ru2 H2C 169.0(17)
P2 Ru1 P1 160.72(3)
P2 Ru1 B1 90.21(12)
P2 Ru1 HA 80.5(14)
P2 Ru1 H1C 93.6(13)
P1 Ru1 B1 89.54(12)
P1 Ru1 HA 86.2(14)
P1 Ru1 H1C 96.2(13)
N1 Ru1 P2 83.72(8)
N1 Ru1 P1 84.00(9)
N1 Ru1 B1 38.95(11)
N1 Ru1 HA 96.9(13)
N1 Ru1 H1C 70.2(12)
C17 Ru1 P2 97.12(12)
C17 Ru1 P1 96.96(12)
C17 Ru1 N1 172.64(12)
C17 Ru1 B1 133.69(13)
C17 Ru1 HA 90.5(13)
C17 Ru1 H1C 102.5(12)
B1 Ru1 HA 135.8(13)
B1 Ru1 H1C 31.3(12)
HA Ru1 H1C 166.4(18)
C24 P3 Ru2 102.99(11)
C24 P3 C21 105.07(16)
C24 P3 C18 104.52(15)
C21 P3 Ru2 117.74(10)
C21 P3 C18 102.40(15)
C18 P3 Ru2 122.28(11)
C14 P2 Ru1 116.49(11)
C14 P2 C11 102.26(16)
C11 P2 Ru1 122.89(11)
C10 P2 Ru1 103.26(11)
C10 P2 C14 105.62(15)
C10 P2 C11 104.67(15)
C31 P4 Ru2 117.24(11)
C31 P4 C27 105.98(15)
C31 P4 C28 102.05(15)
C27 P4 Ru2 102.63(11)
C28 P4 Ru2 122.91(11)
C28 P4 C27 104.34(15)
C7 P1 Ru1 102.76(12)
C7 P1 C4 106.84(16)
C7 P1 C1 104.39(15)
C4 P1 Ru1 116.58(11)
C4 P1 C1 101.25(15)
C1 P1 Ru1 123.56(11)
C8 N1 Ru1 115.6(2)
C8 N1 C9 109.0(2)
C8 N1 B1 117.0(3)
C9 N1 Ru1 116.3(2)
C9 N1 B1 116.1(3)
B1 N1 Ru1 80.85(17)
C25 N2 Ru2 116.54(19)
C25 N2 C26 108.2(2)
C25 N2 B2 116.2(3)
C26 N2 Ru2 116.0(2)
C26 N2 B2 116.6(3)
B2 N2 Ru2 81.61(18)
P2 C14 H14 107.6
C16 C14 P2 113.1(2)
C16 C14 H14 107.6
C15 C14 P2 110.9(2)
C15 C14 H14 107.6
C15 C14 C16 109.8(3)
P4 C31 H31 107.7
C32 C31 P4 109.9(2)
C32 C31 H31 107.7
C32 C31 C33 110.8(3)
C33 C31 P4 112.6(2)
C33 C31 H31 107.7
P4 C27 H27A 109.7
P4 C27 H27B 109.7
H27A C27 H27B 108.2
C26 C27 P4 110.0(2)
C26 C27 H27A 109.7
C26 C27 H27B 109.7
N1 C8 H8A 109.0
N1 C8 H8B 109.0
N1 C8 C7 113.1(3)
H8A C8 H8B 107.8
C7 C8 H8A 109.0
C7 C8 H8B 109.0
P2 C11 H11 106.7
C12 C11 P2 111.3(2)
C12 C11 H11 106.7
C12 C11 C13 110.7(3)
C13 C11 P2 114.1(2)
C13 C11 H11 106.7
P1 C7 H7A 109.7
P1 C7 H7B 109.7
C8 C7 P1 110.0(2)
C8 C7 H7A 109.7
C8 C7 H7B 109.7
H7A C7 H7B 108.2
P1 C4 H4 108.3
C6 C4 P1 112.1(2)
C6 C4 H4 108.3
C5 C4 P1 109.5(2)
C5 C4 H4 108.3
C5 C4 C6 110.3(3)
P4 C28 H28 107.1
C30 C28 P4 113.5(2)
C30 C28 H28 107.1
C29 C28 P4 110.8(2)
C29 C28 H28 107.1
C29 C28 C30 110.8(3)
P3 C24 H24A 109.8
P3 C24 H24B 109.8
H24A C24 H24B 108.2
C25 C24 P3 109.6(2)
C25 C24 H24A 109.8
C25 C24 H24B 109.8
N2 C25 C24 113.0(3)
N2 C25 H25A 109.0
N2 C25 H25B 109.0
C24 C25 H25A 109.0
C24 C25 H25B 109.0
H25A C25 H25B 107.8
P3 C21 H21 107.9
C23 C21 P3 112.7(2)
C23 C21 H21 107.9
C23 C21 C22 110.3(3)
C22 C21 P3 109.9(2)
C22 C21 H21 107.9
C14 C16 H16A 109.5
C14 C16 H16B 109.5
C14 C16 H16C 109.5
H16A C16 H16B 109.5
H16A C16 H16C 109.5
H16B C16 H16C 109.5
C4 C6 H6A 109.5
C4 C6 H6B 109.5
C4 C6 H6C 109.5
H6A C6 H6B 109.5
H6A C6 H6C 109.5
H6B C6 H6C 109.5
P1 C1 H1 106.8
C3 C1 P1 113.9(2)
C3 C1 H1 106.8
C2 C1 P1 111.4(2)
C2 C1 H1 106.8
C2 C1 C3 110.7(3)
N2 C26 C27 113.0(3)
N2 C26 H26A 109.0
N2 C26 H26B 109.0
C27 C26 H26A 109.0
C27 C26 H26B 109.0
H26A C26 H26B 107.8
C4 C5 H5A 109.5
C4 C5 H5B 109.5
C4 C5 H5C 109.5
H5A C5 H5B 109.5
H5A C5 H5C 109.5
H5B C5 H5C 109.5
C11 C12 H12A 109.5
C11 C12 H12B 109.5
C11 C12 H12C 109.5
H12A C12 H12B 109.5
H12A C12 H12C 109.5
H12B C12 H12C 109.5
C21 C23 H23A 109.5
C21 C23 H23B 109.5
C21 C23 H23C 109.5
H23A C23 H23B 109.5
H23A C23 H23C 109.5
H23B C23 H23C 109.5
C31 C32 H32A 109.5
C31 C32 H32B 109.5
C31 C32 H32C 109.5
H32A C32 H32B 109.5
H32A C32 H32C 109.5
H32B C32 H32C 109.5
C28 C30 H30A 109.5
C28 C30 H30B 109.5
C28 C30 H30C 109.5
H30A C30 H30B 109.5
H30A C30 H30C 109.5
H30B C30 H30C 109.5
C1 C3 H3A 109.5
C1 C3 H3B 109.5
C1 C3 H3C 109.5
H3A C3 H3B 109.5
H3A C3 H3C 109.5
H3B C3 H3C 109.5
O2 C34 Ru2 178.9(3)
C21 C22 H22A 109.5
C21 C22 H22B 109.5
C21 C22 H22C 109.5
H22A C22 H22B 109.5
H22A C22 H22C 109.5
H22B C22 H22C 109.5
O1 C17 Ru1 179.1(3)
C28 C29 H29A 109.5
C28 C29 H29B 109.5
C28 C29 H29C 109.5
H29A C29 H29B 109.5
H29A C29 H29C 109.5
H29B C29 H29C 109.5
N1 C9 H9A 108.9
N1 C9 H9B 108.9
N1 C9 C10 113.3(3)
H9A C9 H9B 107.7
C10 C9 H9A 108.9
C10 C9 H9B 108.9
H19A C19 H19B 109.5
H19A C19 H19C 109.5
H19B C19 H19C 109.5
C18 C19 H19A 109.5
C18 C19 H19B 109.5
C18 C19 H19C 109.5
C1 C2 H2D 109.5
C1 C2 H2E 109.5
C1 C2 H2F 109.5
H2D C2 H2E 109.5
H2D C2 H2F 109.5
H2E C2 H2F 109.5
C31 C33 H33A 109.5
C31 C33 H33B 109.5
C31 C33 H33C 109.5
H33A C33 H33B 109.5
H33A C33 H33C 109.5
H33B C33 H33C 109.5
P3 C18 H18 107.0
C19 C18 P3 109.8(2)
C19 C18 H18 107.0
C20 C18 P3 114.1(2)
C20 C18 C19 111.5(3)
C20 C18 H18 107.0
P2 C10 H10A 109.7
P2 C10 H10B 109.7
C9 C10 P2 109.8(2)
C9 C10 H10A 109.7
C9 C10 H10B 109.7
H10A C10 H10B 108.2
C14 C15 H15A 109.5
C14 C15 H15B 109.5
C14 C15 H15C 109.5
H15A C15 H15B 109.5
H15A C15 H15C 109.5
H15B C15 H15C 109.5
C18 C20 H20A 109.5
C18 C20 H20B 109.5
C18 C20 H20C 109.5
H20A C20 H20B 109.5
H20A C20 H20C 109.5
H20B C20 H20C 109.5
C11 C13 H13A 109.5
C11 C13 H13B 109.5
C11 C13 H13C 109.5
H13A C13 H13B 109.5
H13A C13 H13C 109.5
H13B C13 H13C 109.5
Ru2 B2 H2A 122.9(17)
Ru2 B2 H2B 123.5(17)
Ru2 B2 H2C 46.0(18)
N2 B2 Ru2 59.59(15)
N2 B2 H2A 114.3(17)
N2 B2 H2B 113.3(17)
N2 B2 H2C 105.5(18)
H2A B2 H2B 111(2)
H2A B2 H2C 108(2)
H2B B2 H2C 104(2)
Ru1 B1 H1A 120.9(17)
Ru1 B1 H1B 126.3(18)
Ru1 B1 H1C 39.9(15)
N1 B1 Ru1 60.20(15)
N1 B1 H1A 113.4(17)
N1 B1 H1B 114.4(18)
N1 B1 H1C 100.1(15)
H1A B1 H1B 110(2)
H1A B1 H1C 109(2)
H1B B1 H1C 109(2)

loop_
_geom_bond_atom_site_label_1
_geom_bond_atom_site_label_2
_geom_bond_distance
Ru2 P3 2.3096(8)
Ru2 P4 2.3082(8)
Ru2 N2 2.134(3)
Ru2 C34 1.842(3)
Ru2 B2 2.448(4)
Ru2 H 1.54(3)
Ru2 H2C 1.81(4)
Ru1 P2 2.3082(9)
Ru1 P1 2.3113(9)
Ru1 N1 2.133(2)
Ru1 C17 1.850(3)
Ru1 B1 2.427(4)
Ru1 HA 1.57(4)
Ru1 H1C 1.64(4)
P3 C24 1.841(3)
P3 C21 1.848(3)
P3 C18 1.854(3)
P2 C14 1.843(3)
P2 C11 1.859(3)
P2 C10 1.842(3)
P4 C31 1.844(3)
P4 C27 1.847(3)
P4 C28 1.845(3)
P1 C7 1.841(3)
P1 C4 1.853(3)
P1 C1 1.860(3)
N1 C8 1.487(4)
N1 C9 1.494(4)
N1 B1 1.545(4)
O1 C17 1.156(3)
O2 C34 1.168(3)
N2 C25 1.483(4)
N2 C26 1.486(4)
N2 B2 1.551(4)
C14 H14 1.0000
C14 C16 1.533(4)
C14 C15 1.520(5)
C31 H31 1.0000
C31 C32 1.525(5)
C31 C33 1.533(5)
C27 H27A 0.9900
C27 H27B 0.9900
C27 C26 1.512(4)
C8 H8A 0.9900
C8 H8B 0.9900
C8 C7 1.531(5)
C11 H11 1.0000
C11 C12 1.519(5)
C11 C13 1.535(5)
C7 H7A 0.9900
C7 H7B 0.9900
C4 H4 1.0000
C4 C6 1.534(4)
C4 C5 1.528(4)
C28 H28 1.0000
C28 C30 1.533(4)
C28 C29 1.521(4)
C24 H24A 0.9900
C24 H24B 0.9900
C24 C25 1.527(4)
C25 H25A 0.9900
C25 H25B 0.9900
C21 H21 1.0000
C21 C23 1.527(4)
C21 C22 1.529(5)
C16 H16A 0.9800
C16 H16B 0.9800
C16 H16C 0.9800
C6 H6A 0.9800
C6 H6B 0.9800
C6 H6C 0.9800
C1 H1 1.0000
C1 C3 1.537(5)
C1 C2 1.526(5)
C26 H26A 0.9900
C26 H26B 0.9900
C5 H5A 0.9800
C5 H5B 0.9800
C5 H5C 0.9800
C12 H12A 0.9800
C12 H12B 0.9800
C12 H12C 0.9800
C23 H23A 0.9800
C23 H23B 0.9800
C23 H23C 0.9800
C32 H32A 0.9800
C32 H32B 0.9800
C32 H32C 0.9800
C30 H30A 0.9800
C30 H30B 0.9800
C30 H30C 0.9800
C3 H3A 0.9800
C3 H3B 0.9800
C3 H3C 0.9800
C22 H22A 0.9800
C22 H22B 0.9800
C22 H22C 0.9800
C29 H29A 0.9800
C29 H29B 0.9800
C29 H29C 0.9800
C9 H9A 0.9900
C9 H9B 0.9900
C9 C10 1.528(5)
C19 H19A 0.9800
C19 H19B 0.9800
C19 H19C 0.9800
C19 C18 1.532(4)
C2 H2D 0.9800
C2 H2E 0.9800
C2 H2F 0.9800
C33 H33A 0.9800
C33 H33B 0.9800
C33 H33C 0.9800
C18 H18 1.0000
C18 C20 1.523(5)
C10 H10A 0.9900
C10 H10B 0.9900
C15 H15A 0.9800
C15 H15B 0.9800
C15 H15C 0.9800
C20 H20A 0.9800
C20 H20B 0.9800
C20 H20C 0.9800
C13 H13A 0.9800
C13 H13B 0.9800
C13 H13C 0.9800
B2 H2A 1.08(3)
B2 H2B 1.10(3)
B2 H2C 1.26(4)
B1 H1A 1.16(3)
B1 H1B 1.10(3)
B1 H1C 1.33(3)

loop_
_geom_torsion_atom_site_label_1
_geom_torsion_atom_site_label_2
_geom_torsion_atom_site_label_3
_geom_torsion_atom_site_label_4
_geom_torsion
Ru2 P3 C24 C25 -26.3(2)
Ru2 P3 C21 C23 58.4(3)
Ru2 P3 C21 C22 -65.1(3)
Ru2 P3 C18 C19 -35.5(3)
Ru2 P3 C18 C20 -161.5(2)
Ru2 P4 C31 C32 61.0(3)
Ru2 P4 C31 C33 -63.2(3)
Ru2 P4 C27 C26 25.3(2)
Ru2 P4 C28 C30 163.32(19)
Ru2 P4 C28 C29 37.9(3)
Ru2 N2 C25 C24 -38.9(3)
Ru2 N2 C26 C27 40.1(3)
Ru1 P2 C14 C16 -66.5(3)
Ru1 P2 C14 C15 57.3(3)
Ru1 P2 C11 C12 42.4(3)
Ru1 P2 C11 C13 168.7(2)
Ru1 P2 C10 C9 25.1(3)
Ru1 P1 C7 C8 -24.1(3)
Ru1 P1 C4 C6 65.5(2)
Ru1 P1 C4 C5 -57.3(3)
Ru1 P1 C1 C3 -157.6(2)
Ru1 P1 C1 C2 -31.5(3)
Ru1 N1 C8 C7 -40.4(3)
Ru1 N1 C9 C10 38.1(3)
P3 C24 C25 N2 42.0(3)
P4 C27 C26 N2 -42.1(3)
N1 C8 C7 P1 41.6(3)
N1 C9 C10 P2 -40.6(3)
C14 P2 C11 C12 175.6(2)
C14 P2 C11 C13 -58.2(3)
C14 P2 C10 C9 -97.7(3)
C31 P4 C27 C26 -98.2(2)
C31 P4 C28 C30 -62.6(3)
C31 P4 C28 C29 172.0(2)
C27 P4 C31 C32 174.7(3)
C27 P4 C31 C33 50.6(3)
C27 P4 C28 C30 47.6(3)
C27 P4 C28 C29 -77.8(3)
C8 N1 C9 C10 170.9(3)
C8 N1 B1 Ru1 -114.1(3)
C11 P2 C14 C16 156.7(2)
C11 P2 C14 C15 -79.5(3)
C11 P2 C10 C9 154.8(2)
C7 P1 C4 C6 -48.7(3)
C7 P1 C4 C5 -171.5(2)
C7 P1 C1 C3 -41.3(3)
C7 P1 C1 C2 84.8(3)
C4 P1 C7 C8 99.2(3)
C4 P1 C1 C3 69.6(3)
C4 P1 C1 C2 -164.3(3)
C28 P4 C31 C32 -76.3(3)
C28 P4 C31 C33 159.5(3)
C28 P4 C27 C26 154.5(2)
C24 P3 C21 C23 -55.5(3)
C24 P3 C21 C22 -179.0(2)
C24 P3 C18 C19 80.5(3)
C24 P3 C18 C20 -45.5(3)
C25 N2 C26 C27 173.3(3)
C25 N2 B2 Ru2 -115.5(2)
C21 P3 C24 C25 97.5(2)
C21 P3 C18 C19 -170.1(2)
C21 P3 C18 C20 63.9(3)
C1 P1 C7 C8 -154.1(2)
C1 P1 C4 C6 -157.7(2)
C1 P1 C4 C5 79.6(3)
C26 N2 C25 C24 -171.8(3)
C26 N2 B2 Ru2 115.0(3)
C9 N1 C8 C7 -173.6(3)
C9 N1 B1 Ru1 114.9(2)
C18 P3 C24 C25 -155.1(2)
C18 P3 C21 C23 -164.4(2)
C18 P3 C21 C22 72.1(3)
C10 P2 C14 C16 47.4(3)
C10 P2 C14 C15 171.2(2)
C10 P2 C11 C12 -74.4(3)
C10 P2 C11 C13 51.8(3)
B2 N2 C25 C24 54.8(4)
B2 N2 C26 C27 -53.5(4)
B1 N1 C8 C7 52.2(4)
B1 N1 C9 C10 -54.5(4)
